data_4500656
loop_
_publ_author_name
'Chen, Min'
'Chen, Shui-Sheng'
'Okamura, Taka-aki'
'Su, Zhi'
'Chen, Man-Sheng'
'Zhao, Yue'
'Sun, Wei-Yin'
'Ueyama, Norikazu'

_publ_section_title
;
 pH Dependent Structural Diversity of Metal Complexes with
 5-(4H-1,2,4-Triazol-4-yl)benzene-1,3-dicarboxylic Acid
;
_journal_issue 5
_journal_name_full 'Crystal Growth &amp; Design'
_journal_page_first 1901
_journal_paper_doi 10.1021/cg200068v
_journal_volume 11
_journal_year 2011
_chemical_formula_moiety '2(C10 H7 Co N3 O5), 3(H2 O)'
_chemical_formula_sum 'C20 H20 Co2 N6 O13'
_chemical_formula_weight 670.28
_chemical_name_systematic
; 
 ? 
;
_space_group_IT_number 15
_symmetry_cell_setting monoclinic
_symmetry_space_group_name_Hall '-C 2yc'
_symmetry_space_group_name_H-M 'C 1 2/c 1'
_atom_sites_solution_hydrogens geom
_atom_sites_solution_primary direct
_atom_sites_solution_secondary difmap
_audit_creation_method SHELXL-97
_cell_angle_alpha 90.00
_cell_angle_beta 123.504(5)
_cell_angle_gamma 90.00
_cell_formula_units_Z 4
_cell_length_a 20.555(3)
_cell_length_b 7.4526(10)
_cell_length_c 17.229(3)
_cell_measurement_reflns_used 3265
_cell_measurement_temperature 293(2)
_cell_measurement_theta_max 28.23
_cell_measurement_theta_min 2.50
_cell_volume 2200.8(6)
_computing_structure_refinement 'SHELXL-97 (Sheldrick, 1997)'
_computing_structure_solution 'SHELXS-97 (Sheldrick, 1990)'
_diffrn_ambient_temperature 293(2)
_diffrn_measured_fraction_theta_full 0.991
_diffrn_measured_fraction_theta_max 0.991
_diffrn_measurement_device_type 'Bruker Smart Apex CCD'
_diffrn_measurement_method 'phi and omega scans'
_diffrn_radiation_monochromator graphite
_diffrn_radiation_source 'fine-focus sealed tube'
_diffrn_radiation_type MoK\a
_diffrn_radiation_wavelength 0.71073
_diffrn_reflns_av_R_equivalents 0.0391
_diffrn_reflns_av_sigmaI/netI 0.0354
_diffrn_reflns_limit_h_max 24
_diffrn_reflns_limit_h_min -20
_diffrn_reflns_limit_k_max 8
_diffrn_reflns_limit_k_min -8
_diffrn_reflns_limit_l_max 19
_diffrn_reflns_limit_l_min -20
_diffrn_reflns_number 5165
_diffrn_reflns_theta_full 25.01
_diffrn_reflns_theta_max 25.01
_diffrn_reflns_theta_min 2.38
_exptl_absorpt_coefficient_mu 1.600
_exptl_absorpt_correction_T_max 0.7953
_exptl_absorpt_correction_T_min 0.6811
_exptl_absorpt_correction_type multi-scan
_exptl_absorpt_process_details 'SADBAS (Bruker,2000)'
_exptl_crystal_colour Orange
_exptl_crystal_density_diffrn 2.023
_exptl_crystal_density_method 'not measured'
_exptl_crystal_description prism
_exptl_crystal_F_000 1360
_exptl_crystal_size_max 0.26
_exptl_crystal_size_mid 0.18
_exptl_crystal_size_min 0.15
_refine_diff_density_max 0.454
_refine_diff_density_min -0.431
_refine_diff_density_rms 0.085
_refine_ls_extinction_method none
_refine_ls_goodness_of_fit_ref 1.067
_refine_ls_hydrogen_treatment constr
_refine_ls_matrix_type full
_refine_ls_number_parameters 186
_refine_ls_number_reflns 1914
_refine_ls_number_restraints 0
_refine_ls_restrained_S_all 1.067
_refine_ls_R_factor_all 0.0380
_refine_ls_R_factor_gt 0.0354
_refine_ls_shift/su_max 0.001
_refine_ls_shift/su_mean 0.000
_refine_ls_structure_factor_coef Fsqd
_refine_ls_weighting_details 'calc w=1/[\s^2^(Fo^2^)+(0.0584P)^2^+4.8004P] where P=(Fo^2^+2Fc^2^)/3'
_refine_ls_weighting_scheme calc
_refine_ls_wR_factor_gt 0.0996
_refine_ls_wR_factor_ref 0.1016
_reflns_number_gt 1779
_reflns_number_total 1914
_reflns_threshold_expression >2sigma(I)
_cod_data_source_file cg200068v_si_002.cif
_cod_data_source_block 6
_cod_depositor_comments
;
The following automatic conversions were performed:

'_symmetry_cell_setting' value 'Monoclinic' changed to 'monoclinic'
according to /home/saulius/struct/CIF-dictionaries/cif_core.dic
dictionary named 'cif_core.dic' version 2.4.1 from 2010-06-29.

Automatic conversion script
Id: cif_fix_values 1715 2011-07-08 13:25:40Z adriana 
;
_cod_original_sg_symbol_H-M C2/c
_cod_database_code 4500656

loop_
_symmetry_equiv_pos_as_xyz
'x, y, z'
'-x, y, -z+1/2'
'x+1/2, y+1/2, z'
'-x+1/2, y+1/2, -z+1/2'
'-x, -y, -z'
'x, -y, z-1/2'
'-x+1/2, -y+1/2, -z'
'x+1/2, -y+1/2, z-1/2'

loop_
_atom_site_label
_atom_site_type_symbol
_atom_site_fract_x
_atom_site_fract_y
_atom_site_fract_z
_atom_site_U_iso_or_equiv
_atom_site_adp_type
_atom_site_occupancy
_atom_site_symmetry_multiplicity
_atom_site_calc_flag
_atom_site_refinement_flags
Co1 Co 0.50833(2) 1.23292(5) 0.49719(3) 0.01561(18) Uani 1 1 d .
C1 C 0.73601(17) 0.9833(4) 0.4537(2) 0.0156(6) Uani 1 1 d .
H1 H 0.7023 0.9802 0.3892 0.019 Uiso 1 1 calc R
C2 C 0.71033(16) 1.0531(4) 0.5069(2) 0.0157(6) Uani 1 1 d .
C3 C 0.76086(17) 1.0596(4) 0.6028(2) 0.0174(6) Uani 1 1 d .
H3 H 0.7447 1.1080 0.6393 0.021 Uiso 1 1 calc R
C4 C 0.83505(17) 0.9936(4) 0.6431(2) 0.0159(6) Uani 1 1 d .
C5 C 0.86191(17) 0.9237(4) 0.5921(2) 0.0165(6) Uani 1 1 d .
H5 H 0.9127 0.8809 0.6213 0.020 Uiso 1 1 calc R
C6 C 0.81127(16) 0.9183(4) 0.49537(19) 0.0145(6) Uani 1 1 d .
C7 C 0.89139(18) 0.8678(4) 0.8022(2) 0.0190(7) Uani 1 1 d .
H7 H 0.8634 0.7610 0.7836 0.023 Uiso 1 1 calc R
C8 C 0.93555(17) 1.1252(4) 0.7990(2) 0.0180(6) Uani 1 1 d .
H8 H 0.9445 1.2313 0.7779 0.022 Uiso 1 1 calc R
C9 C 0.62786(17) 1.1160(4) 0.4633(2) 0.0186(6) Uani 1 1 d .
C10 C 0.83958(17) 0.8362(4) 0.4393(2) 0.0165(6) Uani 1 1 d .
N1 N 0.88618(14) 0.9947(3) 0.74357(17) 0.0158(5) Uani 1 1 d .
N2 N 0.94077(14) 0.9143(3) 0.88803(17) 0.0175(5) Uani 1 1 d .
N3 N 0.96890(14) 1.0815(3) 0.88621(16) 0.0172(5) Uani 1 1 d .
O1 O 0.58026(13) 1.0948(4) 0.37874(15) 0.0327(6) Uani 1 1 d .
O2 O 0.61223(12) 1.1827(3) 0.51856(15) 0.0220(5) Uani 1 1 d .
O3 O 0.79686(12) 0.8444(3) 0.35266(14) 0.0242(5) Uani 1 1 d .
O4 O 0.90521(13) 0.7594(3) 0.48558(15) 0.0210(5) Uani 1 1 d .
O5 O 0.46427(12) 0.9955(3) 0.40568(15) 0.0183(5) Uani 1 1 d .
H5A H 0.4895 0.9941 0.3844 0.022 Uiso 1 1 d R
H5B H 0.4176 1.0086 0.3616 0.022 Uiso 1 1 d R
O6 O 0.82137(13) 0.5700(3) 0.26967(15) 0.0300(6) Uani 1 1 d .
H6A H 0.7853 0.5222 0.2356 0.036 Uiso 1 1 d R
H6B H 0.8095 0.6572 0.2914 0.036 Uiso 1 1 d R
O7 O 0.5000 0.8325(7) 0.2500 0.0785(17) Uani 1 2 d S
H7A H 0.5291 0.8995 0.2966 0.094 Uiso 1 1 d R

loop_
_atom_site_aniso_label
_atom_site_aniso_U_11
_atom_site_aniso_U_22
_atom_site_aniso_U_33
_atom_site_aniso_U_23
_atom_site_aniso_U_13
_atom_site_aniso_U_12
Co1 0.0124(3) 0.0190(3) 0.0126(3) -0.00037(15) 0.0051(2) 0.00223(15)
C1 0.0142(14) 0.0189(16) 0.0106(14) 0.0012(11) 0.0049(12) 0.0019(12)
C2 0.0117(14) 0.0165(15) 0.0170(15) 0.0011(12) 0.0067(12) -0.0001(12)
C3 0.0190(15) 0.0202(16) 0.0144(15) -0.0005(12) 0.0101(13) 0.0019(12)
C4 0.0141(14) 0.0201(16) 0.0085(14) 0.0004(11) 0.0030(12) -0.0006(12)
C5 0.0134(14) 0.0192(16) 0.0149(14) 0.0013(12) 0.0067(12) 0.0009(12)
C6 0.0142(15) 0.0151(15) 0.0159(14) 0.0013(11) 0.0094(12) 0.0003(11)
C7 0.0198(16) 0.0174(16) 0.0156(15) 0.0012(12) 0.0071(13) -0.0014(12)
C8 0.0175(15) 0.0203(16) 0.0149(15) 0.0008(12) 0.0080(13) -0.0012(12)
C9 0.0154(15) 0.0203(16) 0.0196(16) 0.0005(12) 0.0095(13) 0.0025(12)
C10 0.0154(15) 0.0167(16) 0.0194(15) 0.0025(12) 0.0108(13) 0.0018(12)
N1 0.0151(12) 0.0193(14) 0.0085(12) -0.0004(9) 0.0038(10) -0.0003(10)
N2 0.0156(13) 0.0194(14) 0.0130(12) 0.0010(10) 0.0050(11) -0.0015(10)
N3 0.0174(13) 0.0186(14) 0.0141(12) -0.0002(10) 0.0078(11) -0.0018(10)
O1 0.0163(11) 0.0549(17) 0.0173(12) -0.0039(11) 0.0033(10) 0.0111(11)
O2 0.0151(11) 0.0299(13) 0.0224(11) -0.0052(10) 0.0113(9) 0.0010(9)
O3 0.0234(12) 0.0333(13) 0.0142(11) -0.0007(10) 0.0093(10) 0.0074(10)
O4 0.0184(12) 0.0278(13) 0.0196(11) 0.0024(9) 0.0124(10) 0.0043(9)
O5 0.0144(10) 0.0244(12) 0.0161(11) -0.0016(8) 0.0084(9) 0.0012(8)
O6 0.0199(12) 0.0382(14) 0.0232(12) -0.0115(11) 0.0064(10) 0.0004(11)
O7 0.064(3) 0.057(3) 0.062(3) 0.000 0.001(3) 0.000

loop_
_atom_type_symbol
_atom_type_description
_atom_type_scat_dispersion_real
_atom_type_scat_dispersion_imag
_atom_type_scat_source
C C 0.0033 0.0016 'International Tables Vol C Tables 4.2.6.8 and 6.1.1.4'
H H 0.0000 0.0000 'International Tables Vol C Tables 4.2.6.8 and 6.1.1.4'
N N 0.0061 0.0033 'International Tables Vol C Tables 4.2.6.8 and 6.1.1.4'
O O 0.0106 0.0060 'International Tables Vol C Tables 4.2.6.8 and 6.1.1.4'
Co Co 0.3494 0.9721 'International Tables Vol C Tables 4.2.6.8 and 6.1.1.4'

loop_
_geom_angle_atom_site_label_1
_geom_angle_atom_site_label_2
_geom_angle_atom_site_label_3
_geom_angle
_geom_angle_site_symmetry_1
_geom_angle_site_symmetry_3
O2 Co1 O4 173.26(9) . 3_455
O2 Co1 N3 97.24(9) . 8_475
O4 Co1 N3 89.38(9) 3_455 8_475
O2 Co1 N2 91.18(9) . 4_656
O4 Co1 N2 88.90(9) 3_455 4_656
N3 Co1 N2 99.78(10) 8_475 4_656
O2 Co1 O5 87.52(9) . .
O4 Co1 O5 90.75(8) 3_455 .
N3 Co1 O5 94.41(9) 8_475 .
N2 Co1 O5 165.80(9) 4_656 .
O2 Co1 O5 85.24(8) . 5_676
O4 Co1 O5 88.02(8) 3_455 5_676
N3 Co1 O5 170.02(9) 8_475 5_676
N2 Co1 O5 89.81(9) 4_656 5_676
O5 Co1 O5 75.99(9) . 5_676
C6 C1 C2 120.8(3) . .
C6 C1 H1 119.6 . .
C2 C1 H1 119.6 . .
C3 C2 C1 119.6(3) . .
C3 C2 C9 118.8(3) . .
C1 C2 C9 121.6(3) . .
C4 C3 C2 118.9(3) . .
C4 C3 H3 120.5 . .
C2 C3 H3 120.5 . .
C3 C4 C5 122.6(3) . .
C3 C4 N1 118.3(3) . .
C5 C4 N1 119.0(3) . .
C4 C5 C6 118.5(3) . .
C4 C5 H5 120.7 . .
C6 C5 H5 120.8 . .
C1 C6 C5 119.5(3) . .
C1 C6 C10 121.7(3) . .
C5 C6 C10 118.7(3) . .
N2 C7 N1 110.9(3) . .
N2 C7 H7 124.5 . .
N1 C7 H7 124.5 . .
N3 C8 N1 110.3(3) . .
N3 C8 H8 124.8 . .
N1 C8 H8 124.8 . .
O1 C9 O2 125.0(3) . .
O1 C9 C2 119.3(3) . .
O2 C9 C2 115.7(3) . .
O3 C10 O4 125.4(3) . .
O3 C10 C6 118.8(3) . .
O4 C10 C6 115.8(3) . .
C7 N1 C8 105.0(3) . .
C7 N1 C4 126.8(3) . .
C8 N1 C4 128.1(2) . .
C7 N2 N3 106.8(2) . .
C7 N2 Co1 124.3(2) . 4_646
N3 N2 Co1 126.56(17) . 4_646
C8 N3 N2 106.9(2) . .
C8 N3 Co1 124.9(2) . 8_576
N2 N3 Co1 121.55(17) . 8_576
C9 O2 Co1 128.9(2) . .
C10 O4 Co1 143.2(2) . 3_545
Co1 O5 Co1 104.01(9) . 5_676
Co1 O5 H5A 103.2 . .
Co1 O5 H5A 112.5 5_676 .
Co1 O5 H5B 111.5 . .
Co1 O5 H5B 117.3 5_676 .
H5A O5 H5B 107.5 . .
H6A O6 H6B 108.4 . .

loop_
_geom_bond_atom_site_label_1
_geom_bond_atom_site_label_2
_geom_bond_distance
_geom_bond_site_symmetry_2
Co1 O2 1.992(2) .
Co1 O4 2.026(2) 3_455
Co1 N3 2.125(2) 8_475
Co1 N2 2.133(2) 4_656
Co1 O5 2.205(2) .
Co1 O5 2.230(2) 5_676
C1 C6 1.385(4) .
C1 C2 1.387(4) .
C1 H1 0.9300 .
C2 C3 1.385(4) .
C2 C9 1.501(4) .
C3 C4 1.371(4) .
C3 H3 0.9300 .
C4 C5 1.374(4) .
C4 N1 1.446(4) .
C5 C6 1.395(4) .
C5 H5 0.9300 .
C6 C10 1.506(4) .
C7 N2 1.297(4) .
C7 N1 1.343(4) .
C7 H7 0.9300 .
C8 N3 1.303(4) .
C8 N1 1.348(4) .
C8 H8 0.9300 .
C9 O1 1.237(4) .
C9 O2 1.263(4) .
C10 O3 1.247(4) .
C10 O4 1.263(4) .
N2 N3 1.381(4) .
N2 Co1 2.133(2) 4_646
N3 Co1 2.125(2) 8_576
O4 Co1 2.026(2) 3_545
O5 Co1 2.230(2) 5_676
O5 H5A 0.7832 .
O5 H5B 0.8375 .
O6 H6A 0.7351 .
O6 H6B 0.8501 .
O7 H7A 0.8500 .

loop_
_geom_torsion_atom_site_label_1
_geom_torsion_atom_site_label_2
_geom_torsion_atom_site_label_3
_geom_torsion_atom_site_label_4
_geom_torsion
_geom_torsion_site_symmetry_1
_geom_torsion_site_symmetry_4
C6 C1 C2 C3 0.7(4) . .
C6 C1 C2 C9 -177.0(3) . .
C1 C2 C3 C4 -1.1(5) . .
C9 C2 C3 C4 176.7(3) . .
C2 C3 C4 C5 1.1(5) . .
C2 C3 C4 N1 -177.6(3) . .
C3 C4 C5 C6 -0.6(5) . .
N1 C4 C5 C6 178.1(3) . .
C2 C1 C6 C5 -0.3(4) . .
C2 C1 C6 C10 177.9(3) . .
C4 C5 C6 C1 0.2(4) . .
C4 C5 C6 C10 -178.0(3) . .
C3 C2 C9 O1 -173.1(3) . .
C1 C2 C9 O1 4.7(5) . .
C3 C2 C9 O2 4.7(4) . .
C1 C2 C9 O2 -177.6(3) . .
C1 C6 C10 O3 7.7(4) . .
C5 C6 C10 O3 -174.2(3) . .
C1 C6 C10 O4 -170.5(3) . .
C5 C6 C10 O4 7.7(4) . .
N2 C7 N1 C8 -0.4(3) . .
N2 C7 N1 C4 -177.3(3) . .
N3 C8 N1 C7 -0.2(3) . .
N3 C8 N1 C4 176.7(3) . .
C3 C4 N1 C7 86.3(4) . .
C5 C4 N1 C7 -92.5(4) . .
C3 C4 N1 C8 -89.9(4) . .
C5 C4 N1 C8 91.3(4) . .
N1 C7 N2 N3 0.8(3) . .
N1 C7 N2 Co1 -162.60(19) . 4_646
N1 C8 N3 N2 0.7(3) . .
N1 C8 N3 Co1 -150.9(2) . 8_576
C7 N2 N3 C8 -0.9(3) . .
Co1 N2 N3 C8 162.0(2) 4_646 .
C7 N2 N3 Co1 151.8(2) . 8_576
Co1 N2 N3 Co1 -45.3(3) 4_646 8_576
O1 C9 O2 Co1 12.2(5) . .
C2 C9 O2 Co1 -165.4(2) . .
N3 Co1 O2 C9 -61.2(3) 8_475 .
N2 Co1 O2 C9 -161.2(3) 4_656 .
O5 Co1 O2 C9 32.9(3) . .
O5 Co1 O2 C9 109.1(3) 5_676 .
O3 C10 O4 Co1 46.9(5) . 3_545
C6 C10 O4 Co1 -135.1(3) . 3_545
O2 Co1 O5 Co1 85.71(9) . 5_676
O4 Co1 O5 Co1 -87.78(9) 3_455 5_676
N3 Co1 O5 Co1 -177.21(9) 8_475 5_676
N2 Co1 O5 Co1 0.7(4) 4_656 5_676
O5 Co1 O5 Co1 0.0 5_676 5_676
